data_7033650
loop_
_publ_author_name
'Srungavruksham, Nagarjuna Kumar'
'Baskar, Viswanathan'

_publ_section_title
;
 Te4Se2O6 macrocycle stabilizing triangular planar and tetrahedral anions.
;
_journal_issue 10
_journal_name_full 'Dalton transactions (Cambridge, England : 2003)'
_journal_page_first 4554
_journal_page_last 4559
_journal_paper_doi 10.1039/c4dt03911d
_journal_volume 44
_journal_year 2015
_chemical_formula_moiety 'C86 H84 B2 F8 O14 Se2 Te4'
_chemical_formula_sum 'C86 H84 B2 F8 O14 Se2 Te4'
_chemical_formula_weight 2183.47
_chemical_name_systematic
; 
 ? 
;
_space_group_IT_number 2
_symmetry_cell_setting triclinic
_symmetry_space_group_name_Hall '-P 1'
_symmetry_space_group_name_H-M 'P -1'
_atom_sites_solution_hydrogens geom
_atom_sites_solution_primary direct
_atom_sites_solution_secondary difmap
_audit_creation_method SHELXL-97
_audit_update_record
;
2014-09-30 deposited with the CCDC.
2015-01-15 downloaded from the CCDC.
;
_cell_angle_alpha 71.2340(10)
_cell_angle_beta 70.0790(10)
_cell_angle_gamma 82.4160(10)
_cell_formula_units_Z 1
_cell_length_a 12.1225(9)
_cell_length_b 14.7726(11)
_cell_length_c 15.9277(12)
_cell_measurement_reflns_used 6801
_cell_measurement_temperature 100(2)
_cell_measurement_theta_max 27.94
_cell_measurement_theta_min 2.62
_cell_volume 2538.3(3)
_computing_cell_refinement 'Bruker SMART'
_computing_data_collection 'Bruker SMART'
_computing_data_reduction 'Bruker SAINT'
_computing_molecular_graphics 'Bruker SHELXTL'
_computing_publication_material 'Bruker SHELXTL'
_computing_structure_refinement 'SHELXL-97 (Sheldrick, 1997)'
_computing_structure_solution 'SHELXS-97 (Sheldrick, 1990)'
_diffrn_ambient_temperature 100(2)
_diffrn_measured_fraction_theta_full 0.996
_diffrn_measured_fraction_theta_max 0.996
_diffrn_measurement_device_type 'CCD area detector'
_diffrn_measurement_method 'phi and omega scans'
_diffrn_radiation_monochromator graphite
_diffrn_radiation_source 'fine-focus sealed tube'
_diffrn_radiation_type MoK\a
_diffrn_radiation_wavelength 0.71073
_diffrn_reflns_av_R_equivalents 0.0182
_diffrn_reflns_av_sigmaI/netI 0.0208
_diffrn_reflns_limit_h_max 14
_diffrn_reflns_limit_h_min -14
_diffrn_reflns_limit_k_max 17
_diffrn_reflns_limit_k_min -17
_diffrn_reflns_limit_l_max 19
_diffrn_reflns_limit_l_min -19
_diffrn_reflns_number 25469
_diffrn_reflns_theta_full 25.50
_diffrn_reflns_theta_max 25.50
_diffrn_reflns_theta_min 1.42
_exptl_absorpt_coefficient_mu 1.922
_exptl_absorpt_correction_T_max 0.7747
_exptl_absorpt_correction_T_min 0.5136
_exptl_absorpt_correction_type multi-scan
_exptl_absorpt_process_details brukarsadbas
_exptl_crystal_colour colorless
_exptl_crystal_density_diffrn 1.428
_exptl_crystal_density_method 'not measured'
_exptl_crystal_description block
_exptl_crystal_F_000 1070
_exptl_crystal_size_max 0.40
_exptl_crystal_size_mid 0.30
_exptl_crystal_size_min 0.14
_platon_squeeze_details
;
;
_refine_diff_density_max 0.573
_refine_diff_density_min -0.369
_refine_diff_density_rms 0.062
_refine_ls_extinction_method none
_refine_ls_goodness_of_fit_ref 1.028
_refine_ls_hydrogen_treatment mixed
_refine_ls_matrix_type full
_refine_ls_number_parameters 527
_refine_ls_number_reflns 9431
_refine_ls_number_restraints 0
_refine_ls_restrained_S_all 1.028
_refine_ls_R_factor_all 0.0210
_refine_ls_R_factor_gt 0.0196
_refine_ls_shift/su_max 0.002
_refine_ls_shift/su_mean 0.000
_refine_ls_structure_factor_coef Fsqd
_refine_ls_weighting_details 'calc w=1/[\s^2^(Fo^2^)+(0.0259P)^2^+1.4695P] where P=(Fo^2^+2Fc^2^)/3'
_refine_ls_weighting_scheme calc
_refine_ls_wR_factor_gt 0.0500
_refine_ls_wR_factor_ref 0.0506
_reflns_number_gt 8845
_reflns_number_total 9431
_reflns_threshold_expression >2sigma(I)
_cod_data_source_file c4dt03911d2.cif
_cod_data_source_block 4
_cod_depositor_comments
;
The following automatic conversions were performed:

'_symmetry_cell_setting' value 'Triclinic' changed to 'triclinic'
according to
/usr/data/users/saulius/crontab/automatic-downloads/rss-feeds/RSC/lib/dictionaries/cif_core.dic
dictionary named 'cif_core.dic' version 2.4.2 from 2011-04-26.

Automatic conversion script
Id: cif_fix_values 2935 2014-11-11 08:27:57Z andrius 

 Adding full bibliography for 7033648--7033650.cif.
;
_cod_original_sg_symbol_H-M 'P-1   '
_cod_database_code 7033650

loop_
_symmetry_equiv_pos_as_xyz
'x, y, z'
'-x, -y, -z'

loop_
_atom_site_label
_atom_site_type_symbol
_atom_site_fract_x
_atom_site_fract_y
_atom_site_fract_z
_atom_site_U_iso_or_equiv
_atom_site_adp_type
_atom_site_occupancy
_atom_site_symmetry_multiplicity
_atom_site_calc_flag
_atom_site_refinement_flags
C7 C 0.4168(3) 0.1035(2) 0.1191(3) 0.0635(10) Uani 1 1 d .
H7A H 0.3688 0.1609 0.1162 0.095 Uiso 1 1 calc R
H7B H 0.3680 0.0495 0.1388 0.095 Uiso 1 1 calc R
H7C H 0.4723 0.1078 0.0583 0.095 Uiso 1 1 calc R
C35 C 0.3677(2) 0.30622(17) 0.66825(15) 0.0321(5) Uani 1 1 d .
H35 H 0.3972 0.3676 0.6437 0.039 Uiso 1 1 calc R
C36 C 0.4443(2) 0.22781(18) 0.66654(17) 0.0357(5) Uani 1 1 d .
H36 H 0.5249 0.2366 0.6411 0.043 Uiso 1 1 calc R
C40 C 0.2484(2) 0.29376(18) 0.70596(17) 0.0384(6) Uani 1 1 d .
H40 H 0.1976 0.3466 0.7073 0.046 Uiso 1 1 calc R
C37 C 0.4011(2) 0.13749(18) 0.70231(19) 0.0447(6) Uani 1 1 d .
H37 H 0.4523 0.0847 0.7019 0.054 Uiso 1 1 calc R
C38 C 0.2811(3) 0.1248(2) 0.7392(2) 0.0559(8) Uani 1 1 d .
H38 H 0.2515 0.0636 0.7625 0.067 Uiso 1 1 calc R
C39 C 0.2048(2) 0.2038(2) 0.7414(2) 0.0511(7) Uani 1 1 d .
H39 H 0.1242 0.1953 0.7670 0.061 Uiso 1 1 calc R
O1 O 0.93088(11) 0.30503(9) 0.16961(9) 0.0192(3) Uani 1 1 d .
C23 C 1.0398(2) 0.10969(17) 0.15844(16) 0.0391(6) Uani 1 1 d .
H23 H 0.9986 0.1254 0.2131 0.047 Uiso 1 1 calc R
Te2 Te 1.095899(10) 0.321178(8) 0.082136(8) 0.01614(4) Uani 1 1 d .
Te1 Te 0.812789(10) 0.404442(8) 0.135269(8) 0.01695(4) Uani 1 1 d .
Se1 Se 0.656722(15) 0.620138(13) 0.114592(13) 0.01744(5) Uani 1 1 d .
O6 O 0.61397(13) 0.41918(11) 0.54674(10) 0.0292(3) Uani 1 1 d .
C1 C 0.69749(16) 0.30172(14) 0.15044(14) 0.0203(4) Uani 1 1 d .
C22 C 1.09802(16) 0.17958(13) 0.07924(13) 0.0181(4) Uani 1 1 d .
C15 C 1.15577(17) 0.29430(13) 0.19806(14) 0.0202(4) Uani 1 1 d .
O4 O 1.25624(15) 0.23820(12) 0.43368(11) 0.0372(4) Uani 1 1 d .
C8 C 0.74735(16) 0.40727(13) 0.27478(13) 0.0180(4) Uani 1 1 d .
C13 C 0.62733(17) 0.40817(15) 0.32102(14) 0.0231(4) Uani 1 1 d .
H13 H 0.5749 0.4061 0.2905 0.028 Uiso 1 1 calc R
C12 C 0.58543(17) 0.41205(15) 0.41198(14) 0.0250(4) Uani 1 1 d .
H12 H 0.5051 0.4126 0.4428 0.030 Uiso 1 1 calc R
C11 C 0.66428(17) 0.41508(14) 0.45736(14) 0.0219(4) Uani 1 1 d .
C20 C 1.26355(18) 0.32514(15) 0.18763(15) 0.0265(4) Uani 1 1 d .
H20 H 1.3117 0.3575 0.1286 0.032 Uiso 1 1 calc R
C10 C 0.78360(18) 0.41470(16) 0.41151(14) 0.0266(4) Uani 1 1 d .
H10 H 0.8360 0.4171 0.4419 0.032 Uiso 1 1 calc R
C9 C 0.82531(17) 0.41069(14) 0.32020(14) 0.0226(4) Uani 1 1 d .
H9 H 0.9057 0.4103 0.2894 0.027 Uiso 1 1 calc R
C2 C 0.68602(19) 0.21607(15) 0.22203(15) 0.0271(4) Uani 1 1 d .
H2 H 0.7285 0.2049 0.2634 0.033 Uiso 1 1 calc R
C19 C 1.30059(19) 0.30791(16) 0.26543(16) 0.0289(5) Uani 1 1 d .
H19 H 1.3732 0.3289 0.2582 0.035 Uiso 1 1 calc R
O7 O 0.47826(17) 0.09201(12) 0.18447(15) 0.0511(5) Uani 1 1 d .
O5 O 1.09868(17) -0.10092(11) 0.08147(14) 0.0470(5) Uani 1 1 d .
C16 C 1.08290(19) 0.24781(15) 0.28697(15) 0.0277(5) Uani 1 1 d .
H16 H 1.0092 0.2286 0.2946 0.033 Uiso 1 1 calc R
C25 C 1.1019(2) -0.00699(15) 0.07532(18) 0.0321(5) Uani 1 1 d .
C18 C 1.2296(2) 0.25993(15) 0.35272(16) 0.0289(5) Uani 1 1 d .
C27 C 1.1550(2) 0.15574(17) -0.00164(16) 0.0346(5) Uani 1 1 d .
H27 H 1.1927 0.2028 -0.0557 0.042 Uiso 1 1 calc R
C6 C 0.63502(18) 0.31780(15) 0.08863(15) 0.0251(4) Uani 1 1 d .
H6 H 0.6430 0.3752 0.0408 0.030 Uiso 1 1 calc R
C4 C 0.5488(2) 0.16438(16) 0.16890(18) 0.0341(5) Uani 1 1 d .
C17 C 1.1199(2) 0.23019(16) 0.36358(16) 0.0322(5) Uani 1 1 d .
H17 H 1.0715 0.1983 0.4228 0.039 Uiso 1 1 calc R
C5 C 0.5610(2) 0.24979(16) 0.09700(17) 0.0314(5) Uani 1 1 d .
H5 H 0.5196 0.2610 0.0549 0.038 Uiso 1 1 calc R
C21 C 1.3619(2) 0.27438(19) 0.42902(18) 0.0420(6) Uani 1 1 d .
H21A H 1.4279 0.2463 0.3910 0.063 Uiso 1 1 calc R
H21B H 1.3673 0.2586 0.4909 0.063 Uiso 1 1 calc R
H21C H 1.3619 0.3426 0.4021 0.063 Uiso 1 1 calc R
C14 C 0.6899(2) 0.4238(2) 0.59619(17) 0.0451(7) Uani 1 1 d .
H14A H 0.7403 0.3678 0.6012 0.068 Uiso 1 1 calc R
H14B H 0.6441 0.4271 0.6576 0.068 Uiso 1 1 calc R
H14C H 0.7368 0.4797 0.5631 0.068 Uiso 1 1 calc R
C3 C 0.6118(2) 0.14779(16) 0.23169(17) 0.0339(5) Uani 1 1 d .
H3 H 0.6036 0.0907 0.2799 0.041 Uiso 1 1 calc R
C24 C 1.0423(3) 0.01671(17) 0.15692(18) 0.0465(7) Uani 1 1 d .
H24 H 1.0039 -0.0303 0.2108 0.056 Uiso 1 1 calc R
C28 C 1.1551(2) -0.1275(2) -0.0022(3) 0.0571(8) Uani 1 1 d .
H28A H 1.1162 -0.0956 -0.0476 0.086 Uiso 1 1 calc R
H28B H 1.1513 -0.1955 0.0116 0.086 Uiso 1 1 calc R
H28C H 1.2357 -0.1093 -0.0267 0.086 Uiso 1 1 calc R
C26 C 1.1573(2) 0.06220(18) -0.00395(19) 0.0401(6) Uani 1 1 d .
H26 H 1.1963 0.0469 -0.0592 0.048 Uiso 1 1 calc R
F1 F 0.89365(10) 0.59874(9) 0.13060(8) 0.0291(3) Uani 1 1 d .
F4 F 1.01915(10) 0.62863(10) 0.19537(9) 0.0346(3) Uani 1 1 d .
O2 O 0.65390(11) 0.50562(9) 0.11445(10) 0.0218(3) Uani 1 1 d .
O3 O 1.29358(11) 0.31504(10) 0.00050(9) 0.0230(3) Uani 1 1 d .
F3 F 1.05548(12) 0.50343(9) 0.13613(10) 0.0400(3) Uani 1 1 d .
C34 C 0.41390(17) 0.58701(15) 0.14583(13) 0.0216(4) Uani 1 1 d .
H34 H 0.4399 0.5264 0.1405 0.026 Uiso 1 1 calc R
C29 C 0.49205(16) 0.65272(14) 0.13665(14) 0.0214(4) Uani 1 1 d .
B1 B 1.01144(18) 0.59681(15) 0.12575(15) 0.0186(4) Uani 1 1 d .
C30 C 0.45577(19) 0.74299(17) 0.14540(19) 0.0366(6) Uani 1 1 d .
H30 H 0.5093 0.7854 0.1408 0.044 Uiso 1 1 calc R
C32 C 0.25840(19) 0.70410(18) 0.1700(2) 0.0406(6) Uani 1 1 d .
H32 H 0.1795 0.7218 0.1806 0.049 Uiso 1 1 calc R
C31 C 0.3379(2) 0.76885(18) 0.1612(2) 0.0506(7) Uani 1 1 d .
H31 H 0.3120 0.8297 0.1658 0.061 Uiso 1 1 calc R
F2 F 1.07435(10) 0.65446(9) 0.03819(8) 0.0288(3) Uani 1 1 d .
C33 C 0.29592(18) 0.61351(16) 0.16313(15) 0.0282(5) Uani 1 1 d .
H33 H 0.2420 0.5702 0.1701 0.034 Uiso 1 1 calc R
C42 C 0.0500(2) 0.4792(2) 0.41622(17) 0.0409(6) Uani 1 1 d .
H42 H 0.0837 0.4648 0.3600 0.049 Uiso 1 1 calc R
C43 C 0.0508(2) 0.41153(19) 0.49906(19) 0.0421(6) Uani 1 1 d .
H43 H 0.0854 0.3516 0.4984 0.051 Uiso 1 1 calc R
C41 C -0.0008(2) 0.56815(19) 0.41692(18) 0.0418(6) Uani 1 1 d .
H41 H -0.0015 0.6142 0.3612 0.050 Uiso 1 1 calc R

loop_
_atom_site_aniso_label
_atom_site_aniso_U_11
_atom_site_aniso_U_22
_atom_site_aniso_U_33
_atom_site_aniso_U_23
_atom_site_aniso_U_13
_atom_site_aniso_U_12
C7 0.073(2) 0.0348(15) 0.117(3) -0.0253(17) -0.071(2) 0.0010(14)
C35 0.0377(12) 0.0299(12) 0.0281(11) -0.0115(9) -0.0058(10) -0.0046(10)
C36 0.0322(12) 0.0407(14) 0.0362(13) -0.0147(11) -0.0105(10) -0.0001(10)
C40 0.0374(13) 0.0413(14) 0.0347(13) -0.0189(11) -0.0036(10) 0.0030(11)
C37 0.0553(16) 0.0309(13) 0.0450(15) -0.0125(11) -0.0135(13) 0.0049(11)
C38 0.0623(19) 0.0372(15) 0.0552(18) -0.0134(13) 0.0023(15) -0.0154(13)
C39 0.0359(14) 0.0576(18) 0.0527(17) -0.0244(14) 0.0073(12) -0.0146(12)
O1 0.0155(6) 0.0210(7) 0.0180(7) -0.0051(5) -0.0036(5) 0.0034(5)
C23 0.0634(16) 0.0285(12) 0.0236(11) -0.0083(10) -0.0070(11) -0.0126(11)
Te2 0.01572(6) 0.01499(7) 0.01694(7) -0.00475(5) -0.00480(5) 0.00115(4)
Te1 0.01540(6) 0.01818(7) 0.01568(7) -0.00520(5) -0.00340(5) 0.00118(5)
Se1 0.01366(9) 0.02050(10) 0.01918(10) -0.00868(8) -0.00424(7) 0.00063(7)
O6 0.0260(7) 0.0440(9) 0.0208(7) -0.0164(7) -0.0032(6) -0.0058(6)
C1 0.0177(9) 0.0219(10) 0.0224(10) -0.0114(8) -0.0044(8) 0.0021(7)
C22 0.0190(9) 0.0146(9) 0.0218(10) -0.0058(7) -0.0084(8) 0.0019(7)
C15 0.0246(10) 0.0170(9) 0.0231(10) -0.0085(8) -0.0120(8) 0.0045(8)
O4 0.0503(10) 0.0379(9) 0.0328(9) -0.0056(7) -0.0266(8) -0.0083(8)
C8 0.0191(9) 0.0172(9) 0.0163(9) -0.0066(7) -0.0026(7) 0.0004(7)
C13 0.0180(9) 0.0304(11) 0.0227(10) -0.0101(8) -0.0074(8) 0.0015(8)
C12 0.0164(9) 0.0338(12) 0.0236(10) -0.0120(9) -0.0018(8) -0.0004(8)
C11 0.0241(10) 0.0214(10) 0.0196(10) -0.0086(8) -0.0033(8) -0.0025(8)
C20 0.0267(11) 0.0271(11) 0.0273(11) -0.0096(9) -0.0089(9) -0.0012(8)
C10 0.0223(10) 0.0378(12) 0.0231(10) -0.0116(9) -0.0064(8) -0.0081(9)
C9 0.0166(9) 0.0265(11) 0.0229(10) -0.0088(8) -0.0016(8) -0.0038(8)
C2 0.0301(11) 0.0260(11) 0.0304(11) -0.0085(9) -0.0164(9) 0.0013(9)
C19 0.0272(11) 0.0309(12) 0.0359(12) -0.0131(10) -0.0161(9) -0.0009(9)
O7 0.0589(12) 0.0250(9) 0.0895(15) -0.0119(9) -0.0520(11) -0.0045(8)
O5 0.0634(12) 0.0181(8) 0.0782(13) -0.0213(9) -0.0421(11) 0.0080(8)
C16 0.0329(11) 0.0255(11) 0.0274(11) -0.0049(9) -0.0137(9) -0.0062(9)
C25 0.0355(12) 0.0199(11) 0.0518(14) -0.0152(10) -0.0256(11) 0.0058(9)
C18 0.0392(12) 0.0232(11) 0.0326(12) -0.0100(9) -0.0216(10) 0.0031(9)
C27 0.0362(12) 0.0303(12) 0.0312(12) -0.0153(10) 0.0070(10) -0.0125(10)
C6 0.0300(11) 0.0230(10) 0.0262(11) -0.0099(8) -0.0131(9) 0.0046(8)
C4 0.0349(12) 0.0224(11) 0.0564(15) -0.0162(11) -0.0253(11) 0.0021(9)
C17 0.0396(13) 0.0328(12) 0.0251(11) -0.0032(9) -0.0128(10) -0.0103(10)
C5 0.0384(12) 0.0274(11) 0.0431(13) -0.0183(10) -0.0275(11) 0.0093(9)
C21 0.0472(15) 0.0493(15) 0.0448(15) -0.0180(12) -0.0311(12) 0.0022(12)
C14 0.0352(13) 0.080(2) 0.0283(13) -0.0279(13) -0.0063(10) -0.0110(13)
C3 0.0386(13) 0.0224(11) 0.0447(14) -0.0071(10) -0.0203(11) -0.0024(9)
C24 0.085(2) 0.0247(12) 0.0316(13) 0.0005(10) -0.0225(13) -0.0172(12)
C28 0.0455(16) 0.0387(15) 0.110(3) -0.0506(17) -0.0314(17) 0.0127(12)
C26 0.0293(12) 0.0407(14) 0.0520(15) -0.0336(12) 0.0051(11) -0.0048(10)
F1 0.0203(6) 0.0438(8) 0.0265(6) -0.0129(6) -0.0078(5) -0.0050(5)
F4 0.0225(6) 0.0604(9) 0.0305(7) -0.0278(6) -0.0068(5) -0.0020(6)
O2 0.0198(7) 0.0177(7) 0.0271(7) -0.0059(6) -0.0081(6) 0.0016(5)
O3 0.0176(7) 0.0222(7) 0.0232(7) -0.0018(6) -0.0041(6) 0.0008(5)
F3 0.0450(8) 0.0228(7) 0.0429(8) -0.0068(6) -0.0083(6) 0.0075(6)
C34 0.0208(10) 0.0247(10) 0.0202(10) -0.0081(8) -0.0064(8) 0.0001(8)
C29 0.0142(9) 0.0254(10) 0.0234(10) -0.0099(8) -0.0027(8) 0.0017(7)
B1 0.0177(10) 0.0194(11) 0.0194(11) -0.0075(9) -0.0051(8) -0.0005(8)
C30 0.0206(11) 0.0309(12) 0.0619(16) -0.0253(12) -0.0069(10) -0.0005(9)
C32 0.0159(10) 0.0401(14) 0.0644(17) -0.0201(12) -0.0093(11) 0.0060(9)
C31 0.0265(12) 0.0310(13) 0.095(2) -0.0311(14) -0.0117(13) 0.0079(10)
F2 0.0290(6) 0.0275(6) 0.0240(6) -0.0065(5) -0.0003(5) -0.0063(5)
C33 0.0217(10) 0.0326(12) 0.0312(11) -0.0093(9) -0.0084(9) -0.0041(9)
C42 0.0329(13) 0.0600(17) 0.0351(13) -0.0217(12) -0.0048(10) -0.0164(12)
C43 0.0357(13) 0.0432(14) 0.0560(17) -0.0202(13) -0.0190(12) -0.0033(11)
C41 0.0455(14) 0.0453(15) 0.0381(14) -0.0033(11) -0.0207(12) -0.0155(12)

loop_
_atom_type_symbol
_atom_type_description
_atom_type_scat_dispersion_real
_atom_type_scat_dispersion_imag
_atom_type_scat_source
C C 0.0033 0.0016 'International Tables Vol C Tables 4.2.6.8 and 6.1.1.4'
H H 0.0000 0.0000 'International Tables Vol C Tables 4.2.6.8 and 6.1.1.4'
B B 0.0013 0.0007 'International Tables Vol C Tables 4.2.6.8 and 6.1.1.4'
O O 0.0106 0.0060 'International Tables Vol C Tables 4.2.6.8 and 6.1.1.4'
F F 0.0171 0.0103 'International Tables Vol C Tables 4.2.6.8 and 6.1.1.4'
Se Se -0.0929 2.2259 'International Tables Vol C Tables 4.2.6.8 and 6.1.1.4'
Te Te -0.5308 1.6751 'International Tables Vol C Tables 4.2.6.8 and 6.1.1.4'

loop_
_geom_angle_atom_site_label_1
_geom_angle_atom_site_label_2
_geom_angle_atom_site_label_3
_geom_angle
_geom_angle_site_symmetry_1
_geom_angle_site_symmetry_3
O7 C7 H7A 109.5 . .
O7 C7 H7B 109.5 . .
H7A C7 H7B 109.5 . .
O7 C7 H7C 109.5 . .
H7A C7 H7C 109.5 . .
H7B C7 H7C 109.5 . .
C40 C35 C36 120.4(2) . .
C40 C35 H35 119.8 . .
C36 C35 H35 119.8 . .
C37 C36 C35 119.9(2) . .
C37 C36 H36 120.1 . .
C35 C36 H36 120.1 . .
C39 C40 C35 120.0(2) . .
C39 C40 H40 120.0 . .
C35 C40 H40 120.0 . .
C36 C37 C38 119.8(2) . .
C36 C37 H37 120.1 . .
C38 C37 H37 120.1 . .
C37 C38 C39 120.0(3) . .
C37 C38 H38 120.0 . .
C39 C38 H38 120.0 . .
C40 C39 C38 119.9(2) . .
C40 C39 H39 120.0 . .
C38 C39 H39 120.0 . .
Te1 O1 Te2 116.86(6) . .
C24 C23 C22 120.3(2) . .
C24 C23 H23 119.8 . .
C22 C23 H23 119.8 . .
O1 Te2 C22 89.40(6) . .
O1 Te2 C15 89.14(7) . .
C22 Te2 C15 98.67(7) . .
O1 Te2 O3 169.65(5) . .
C22 Te2 O3 84.37(6) . .
C15 Te2 O3 83.66(6) . .
O1 Te1 C1 92.46(6) . .
O1 Te1 C8 88.99(6) . .
C1 Te1 C8 96.13(7) . .
O1 Te1 O2 171.26(5) . .
C1 Te1 O2 81.39(6) . .
C8 Te1 O2 85.52(6) . .
O2 Se1 O3 105.16(7) . 2_765
O2 Se1 C29 98.74(7) . .
O3 Se1 C29 97.98(7) 2_765 .
C11 O6 C14 117.56(16) . .
C6 C1 C2 119.85(18) . .
C6 C1 Te1 120.52(15) . .
C2 C1 Te1 119.62(14) . .
C27 C22 C23 119.05(19) . .
C27 C22 Te2 120.67(15) . .
C23 C22 Te2 120.27(15) . .
C20 C15 C16 119.61(18) . .
C20 C15 Te2 121.19(15) . .
C16 C15 Te2 119.15(14) . .
C18 O4 C21 117.59(18) . .
C9 C8 C13 119.77(17) . .
C9 C8 Te1 119.30(13) . .
C13 C8 Te1 120.92(14) . .
C12 C13 C8 120.35(18) . .
C12 C13 H13 119.8 . .
C8 C13 H13 119.8 . .
C13 C12 C11 119.59(18) . .
C13 C12 H12 120.2 . .
C11 C12 H12 120.2 . .
O6 C11 C10 124.79(18) . .
O6 C11 C12 114.95(17) . .
C10 C11 C12 120.25(18) . .
C15 C20 C19 120.2(2) . .
C15 C20 H20 119.9 . .
C19 C20 H20 119.9 . .
C11 C10 C9 119.97(19) . .
C11 C10 H10 120.0 . .
C9 C10 H10 120.0 . .
C10 C9 C8 120.07(18) . .
C10 C9 H9 120.0 . .
C8 C9 H9 120.0 . .
C3 C2 C1 119.99(19) . .
C3 C2 H2 120.0 . .
C1 C2 H2 120.0 . .
C18 C19 C20 119.9(2) . .
C18 C19 H19 120.0 . .
C20 C19 H19 120.0 . .
C4 O7 C7 117.3(2) . .
C25 O5 C28 117.1(2) . .
C17 C16 C15 120.1(2) . .
C17 C16 H16 120.0 . .
C15 C16 H16 120.0 . .
O5 C25 C26 124.8(2) . .
O5 C25 C24 115.4(2) . .
C26 C25 C24 119.8(2) . .
O4 C18 C19 125.5(2) . .
O4 C18 C17 114.7(2) . .
C19 C18 C17 119.88(19) . .
C22 C27 C26 121.0(2) . .
C22 C27 H27 119.5 . .
C26 C27 H27 119.5 . .
C5 C6 C1 120.8(2) . .
C5 C6 H6 119.6 . .
C1 C6 H6 119.6 . .
O7 C4 C5 124.8(2) . .
O7 C4 C3 115.2(2) . .
C5 C4 C3 120.0(2) . .
C16 C17 C18 120.2(2) . .
C16 C17 H17 119.9 . .
C18 C17 H17 119.9 . .
C6 C5 C4 119.4(2) . .
C6 C5 H5 120.3 . .
C4 C5 H5 120.3 . .
O4 C21 H21A 109.5 . .
O4 C21 H21B 109.5 . .
H21A C21 H21B 109.5 . .
O4 C21 H21C 109.5 . .
H21A C21 H21C 109.5 . .
H21B C21 H21C 109.5 . .
O6 C14 H14A 109.5 . .
O6 C14 H14B 109.5 . .
H14A C14 H14B 109.5 . .
O6 C14 H14C 109.5 . .
H14A C14 H14C 109.5 . .
H14B C14 H14C 109.5 . .
C2 C3 C4 119.9(2) . .
C2 C3 H3 120.0 . .
C4 C3 H3 120.0 . .
C23 C24 C25 120.2(2) . .
C23 C24 H24 119.9 . .
C25 C24 H24 119.9 . .
O5 C28 H28A 109.5 . .
O5 C28 H28B 109.5 . .
H28A C28 H28B 109.5 . .
O5 C28 H28C 109.5 . .
H28A C28 H28C 109.5 . .
H28B C28 H28C 109.5 . .
C25 C26 C27 119.6(2) . .
C25 C26 H26 120.2 . .
C27 C26 H26 120.2 . .
Se1 O2 Te1 118.00(7) . .
Se1 O3 Te2 119.24(7) 2_765 .
C29 C34 C33 118.64(19) . .
C29 C34 H34 120.7 . .
C33 C34 H34 120.7 . .
C30 C29 C34 122.00(18) . .
C30 C29 Se1 117.08(15) . .
C34 C29 Se1 120.89(15) . .
F4 B1 F3 110.25(17) . .
F4 B1 F2 110.93(17) . .
F3 B1 F2 108.81(16) . .
F4 B1 F1 109.42(16) . .
F3 B1 F1 108.74(16) . .
F2 B1 F1 108.65(16) . .
C29 C30 C31 118.6(2) . .
C29 C30 H30 120.7 . .
C31 C30 H30 120.7 . .
C33 C32 C31 120.4(2) . .
C33 C32 H32 119.8 . .
C31 C32 H32 119.8 . .
C30 C31 C32 120.2(2) . .
C30 C31 H31 119.9 . .
C32 C31 H31 119.9 . .
C32 C33 C34 120.2(2) . .
C32 C33 H33 119.9 . .
C34 C33 H33 119.9 . .
C43 C42 C41 119.9(2) . .
C43 C42 H42 120.1 . .
C41 C42 H42 120.1 . .
C42 C43 C41 120.6(3) . 2_566
C42 C43 H43 119.7 . .
C41 C43 H43 119.7 2_566 .
C42 C41 C43 119.5(2) . 2_566
C42 C41 H41 120.2 . .
C43 C41 H41 120.2 2_566 .

loop_
_geom_bond_atom_site_label_1
_geom_bond_atom_site_label_2
_geom_bond_distance
_geom_bond_site_symmetry_2
C7 O7 1.433(3) .
C7 H7A 0.9600 .
C7 H7B 0.9600 .
C7 H7C 0.9600 .
C35 C40 1.376(3) .
C35 C36 1.387(3) .
C35 H35 0.9300 .
C36 C37 1.368(4) .
C36 H36 0.9300 .
C40 C39 1.365(4) .
C40 H40 0.9300 .
C37 C38 1.384(4) .
C37 H37 0.9300 .
C38 C39 1.392(4) .
C38 H38 0.9300 .
C39 H39 0.9300 .
O1 Te1 1.9917(13) .
O1 Te2 2.0032(12) .
C23 C24 1.378(3) .
C23 C22 1.380(3) .
C23 H23 0.9300 .
Te2 C22 2.1037(18) .
Te2 C15 2.1117(19) .
Te2 O3 2.3102(13) .
Te1 C1 2.0996(19) .
Te1 C8 2.1021(18) .
Te1 O2 2.3260(13) .
Se1 O2 1.6974(13) .
Se1 O3 1.7061(13) 2_765
Se1 C29 1.9280(19) .
O6 C11 1.363(2) .
O6 C14 1.421(3) .
C1 C6 1.382(3) .
C1 C2 1.389(3) .
C22 C27 1.372(3) .
C15 C20 1.379(3) .
C15 C16 1.393(3) .
O4 C18 1.364(3) .
O4 C21 1.422(3) .
C8 C9 1.386(3) .
C8 C13 1.389(3) .
C13 C12 1.380(3) .
C13 H13 0.9300 .
C12 C11 1.393(3) .
C12 H12 0.9300 .
C11 C10 1.381(3) .
C20 C19 1.396(3) .
C20 H20 0.9300 .
C10 C9 1.386(3) .
C10 H10 0.9300 .
C9 H9 0.9300 .
C2 C3 1.377(3) .
C2 H2 0.9300 .
C19 C18 1.374(3) .
C19 H19 0.9300 .
O7 C4 1.365(3) .
O5 C25 1.364(3) .
O5 C28 1.429(4) .
C16 C17 1.377(3) .
C16 H16 0.9300 .
C25 C26 1.365(3) .
C25 C24 1.386(4) .
C18 C17 1.393(3) .
C27 C26 1.390(3) .
C27 H27 0.9300 .
C6 C5 1.379(3) .
C6 H6 0.9300 .
C4 C5 1.389(3) .
C4 C3 1.399(3) .
C17 H17 0.9300 .
C5 H5 0.9300 .
C21 H21A 0.9600 .
C21 H21B 0.9600 .
C21 H21C 0.9600 .
C14 H14A 0.9600 .
C14 H14B 0.9600 .
C14 H14C 0.9600 .
C3 H3 0.9300 .
C24 H24 0.9300 .
C28 H28A 0.9600 .
C28 H28B 0.9600 .
C28 H28C 0.9600 .
C26 H26 0.9300 .
F1 B1 1.400(2) .
F4 B1 1.370(2) .
O3 Se1 1.7060(13) 2_765
F3 B1 1.391(2) .
C34 C29 1.385(3) .
C34 C33 1.388(3) .
C34 H34 0.9300 .
C29 C30 1.383(3) .
B1 F2 1.391(2) .
C30 C31 1.387(3) .
C30 H30 0.9300 .
C32 C33 1.382(3) .
C32 C31 1.388(3) .
C32 H32 0.9300 .
C31 H31 0.9300 .
C33 H33 0.9300 .
C42 C43 1.378(4) .
C42 C41 1.378(4) .
C42 H42 0.9300 .
C43 C41 1.381(4) 2_566
C43 H43 0.9300 .
C41 C43 1.381(4) 2_566
C41 H41 0.9300 .

loop_
_platon_squeeze_void_nr
_platon_squeeze_void_average_x
_platon_squeeze_void_average_y
_platon_squeeze_void_average_z
_platon_squeeze_void_volume
_platon_squeeze_void_count_electrons
1 -0.038 0.000 0.500 533.7 118.3
2 0.410 1.029 -0.045 20.8 -0.4
3 0.433 0.458 0.036 6.9 -0.5
4 0.590 0.971 0.046 21.5 -0.5
5 0.570 0.544 0.962 7.1 -0.5
